data_1518704
loop_
_publ_author_name
'Pang, Xinlong'
'Chen, Chao'
'Su, Xiang'
'Li, Ming'
'Wen, Lirong'

_publ_section_title
;
 Diverse Tandem Cyclization Reactions of o-Cyanoanilines and
 Diaryliodonium Salts with Copper Catalyst for the Construction of
 Quinazolinimine and Acridine Scaffolds.
;
_journal_issue 23
_journal_name_full 'Organic letters'
_journal_page_first 6228
_journal_paper_doi 10.1021/ol503156g
_journal_volume 16
_journal_year 2014
_chemical_formula_moiety 'C19 H14 N2'
_chemical_formula_sum 'C19 H14 N2'
_chemical_formula_weight 270.32
_chemical_name_systematic
; 
 ? 
;
_space_group_IT_number 14
_symmetry_cell_setting monoclinic
_symmetry_space_group_name_Hall '-P 2ybc'
_symmetry_space_group_name_H-M 'P 1 21/c 1'
_atom_sites_solution_hydrogens geom
_atom_sites_solution_primary direct
_atom_sites_solution_secondary difmap
_audit_creation_method SHELXL-97
_cell_angle_alpha 90.00
_cell_angle_beta 92.09(3)
_cell_angle_gamma 90.00
_cell_formula_units_Z 4
_cell_length_a 13.144(6)
_cell_length_b 8.737(4)
_cell_length_c 12.237(4)
_cell_measurement_reflns_used 44
_cell_measurement_temperature 295(2)
_cell_measurement_theta_max 20.38
_cell_measurement_theta_min 3.14
_cell_volume 1404.4(10)
_computing_cell_refinement 'XSCANS (Bruker, 1997)'
_computing_data_collection 'XSCANS (Bruker, 1997)'
_computing_data_reduction 'XSCANS (Bruker, 1997)'
_computing_molecular_graphics 'SHELXTL (Bruker, 1997)'
_computing_publication_material 'SHELXTL (Bruker, 1997)'
_computing_structure_refinement 'SHELXL-97 (Sheldrick, 1997)'
_computing_structure_solution 'SHELXS-97 (Sheldrick, 1990)'
_diffrn_ambient_temperature 295(2)
_diffrn_measured_fraction_theta_full 0.999
_diffrn_measured_fraction_theta_max 0.999
_diffrn_measurement_device_type 'Bruker P4'
_diffrn_measurement_method '\w scans'
_diffrn_radiation_monochromator graphite
_diffrn_radiation_source 'fine-focus sealed tube'
_diffrn_radiation_type MoK\a
_diffrn_radiation_wavelength 0.71073
_diffrn_reflns_av_R_equivalents 0.0359
_diffrn_reflns_av_sigmaI/netI 0.0623
_diffrn_reflns_limit_h_max 15
_diffrn_reflns_limit_h_min -15
_diffrn_reflns_limit_k_max 1
_diffrn_reflns_limit_k_min -10
_diffrn_reflns_limit_l_max 1
_diffrn_reflns_limit_l_min -14
_diffrn_reflns_number 3416
_diffrn_reflns_theta_full 25.51
_diffrn_reflns_theta_max 25.51
_diffrn_reflns_theta_min 2.80
_diffrn_standards_decay_% 0
_diffrn_standards_interval_count 97
_diffrn_standards_number 3
_exptl_absorpt_coefficient_mu 0.076
_exptl_absorpt_correction_type none
_exptl_crystal_colour Orange
_exptl_crystal_density_diffrn 1.278
_exptl_crystal_density_meas none
_exptl_crystal_density_method 'not measured'
_exptl_crystal_description prism
_exptl_crystal_F_000 568
_exptl_crystal_size_max 0.50
_exptl_crystal_size_mid 0.40
_exptl_crystal_size_min 0.20
_refine_diff_density_max 0.161
_refine_diff_density_min -0.185
_refine_diff_density_rms 0.041
_refine_ls_extinction_method none
_refine_ls_goodness_of_fit_ref 1.002
_refine_ls_hydrogen_treatment mixed
_refine_ls_matrix_type full
_refine_ls_number_parameters 193
_refine_ls_number_reflns 2622
_refine_ls_number_restraints 0
_refine_ls_restrained_S_all 1.002
_refine_ls_R_factor_all 0.1146
_refine_ls_R_factor_gt 0.0544
_refine_ls_shift/su_max 0.000
_refine_ls_shift/su_mean 0.000
_refine_ls_structure_factor_coef Fsqd
_refine_ls_weighting_details 'calc w=1/[\s^2^(Fo^2^)+(0.0010P)^2^+1.0000P] where P=(Fo^2^+2Fc^2^)/3'
_refine_ls_weighting_scheme calc
_refine_ls_wR_factor_gt 0.0936
_refine_ls_wR_factor_ref 0.1163
_reflns_number_gt 1479
_reflns_number_total 2622
_reflns_threshold_expression I>2sigma(I)
_cod_data_source_file ol503156g_si_002.cif
_cod_data_source_block try
_cod_depositor_comments
;
The following automatic conversions were performed:

'_symmetry_cell_setting' value 'Monoclinic' changed to 'monoclinic'
according to
/home/saulius/struct/COD-crude-data--automatic-downloads/current/ACS/lib/dictionaries/cif_core.dic
dictionary named 'cif_core.dic' version 2.4.2 from 2011-04-26.

Automatic conversion script
Id: cif_fix_values 2935 2014-11-11 08:27:57Z andrius 
;
_cod_original_cell_volume 1404.5(10)
_cod_original_sg_symbol_H-M P2(1)/c
_cod_database_code 1518704

loop_
_symmetry_equiv_pos_as_xyz
'x, y, z'
'-x, y+1/2, -z+1/2'
'-x, -y, -z'
'x, -y-1/2, z-1/2'

loop_
_atom_site_label
_atom_site_type_symbol
_atom_site_fract_x
_atom_site_fract_y
_atom_site_fract_z
_atom_site_U_iso_or_equiv
_atom_site_adp_type
_atom_site_occupancy
_atom_site_symmetry_multiplicity
_atom_site_calc_flag
_atom_site_refinement_flags
N1 N 0.27249(16) 0.5382(2) 0.46781(15) 0.0485(5) Uani 1 1 d .
H1 H 0.2894(17) 0.575(3) 0.5356(19) 0.058 Uiso 1 1 d .
N2 N 0.28982(14) 0.8220(2) 0.19032(15) 0.0430(5) Uani 1 1 d .
C1 C 0.27756(18) 0.6321(3) 0.37625(17) 0.0401(6) Uani 1 1 d .
C2 C 0.36236(17) 0.7274(3) 0.36331(18) 0.0395(6) Uani 1 1 d .
C3 C 0.44526(18) 0.7346(3) 0.4403(2) 0.0506(7) Uani 1 1 d .
H3 H 0.4457 0.6722 0.5019 0.061 Uiso 1 1 calc R
C4 C 0.52361(19) 0.8310(3) 0.4253(2) 0.0573(7) Uani 1 1 d .
H4 H 0.5769 0.8360 0.4773 0.069 Uiso 1 1 calc R
C5 C 0.52541(19) 0.9236(3) 0.3321(2) 0.0578(7) Uani 1 1 d .
H5 H 0.5798 0.9898 0.3227 0.069 Uiso 1 1 calc R
C6 C 0.44905(18) 0.9175(3) 0.2558(2) 0.0528(7) Uani 1 1 d .
H6 H 0.4519 0.9787 0.1938 0.063 Uiso 1 1 calc R
C7 C 0.36474(17) 0.8197(3) 0.26846(18) 0.0420(6) Uani 1 1 d .
C8 C 0.19542(17) 0.6405(3) 0.29945(18) 0.0402(6) Uani 1 1 d .
C9 C 0.20597(17) 0.7371(3) 0.20668(18) 0.0403(6) Uani 1 1 d .
C10 C 0.12341(19) 0.7483(3) 0.1299(2) 0.0524(7) Uani 1 1 d .
H10 H 0.1303 0.8086 0.0680 0.063 Uiso 1 1 calc R
C11 C 0.03497(19) 0.6741(3) 0.1440(2) 0.0599(8) Uani 1 1 d .
H11 H -0.0183 0.6834 0.0923 0.072 Uiso 1 1 calc R
C12 C 0.02351(19) 0.5824(3) 0.2374(2) 0.0608(8) Uani 1 1 d .
H12 H -0.0380 0.5328 0.2477 0.073 Uiso 1 1 calc R
C13 C 0.10087(17) 0.5655(3) 0.3123(2) 0.0502(7) Uani 1 1 d .
H13 H 0.0920 0.5037 0.3731 0.060 Uiso 1 1 calc R
C14 C 0.25017(17) 0.3815(3) 0.46511(18) 0.0404(6) Uani 1 1 d .
C15 C 0.26533(18) 0.2935(3) 0.37394(19) 0.0458(6) Uani 1 1 d .
H15 H 0.2887 0.3386 0.3108 0.055 Uiso 1 1 calc R
C16 C 0.24594(19) 0.1392(3) 0.3762(2) 0.0537(7) Uani 1 1 d .
H16 H 0.2553 0.0807 0.3138 0.064 Uiso 1 1 calc R
C17 C 0.2131(2) 0.0705(3) 0.4687(2) 0.0606(8) Uani 1 1 d .
H17 H 0.2011 -0.0344 0.4701 0.073 Uiso 1 1 calc R
C18 C 0.1982(2) 0.1577(3) 0.5593(2) 0.0580(8) Uani 1 1 d .
H18 H 0.1757 0.1116 0.6225 0.070 Uiso 1 1 calc R
C19 C 0.21590(19) 0.3127(3) 0.55833(19) 0.0497(7) Uani 1 1 d .
H19 H 0.2048 0.3710 0.6204 0.060 Uiso 1 1 calc R

loop_
_atom_site_aniso_label
_atom_site_aniso_U_11
_atom_site_aniso_U_22
_atom_site_aniso_U_33
_atom_site_aniso_U_23
_atom_site_aniso_U_13
_atom_site_aniso_U_12
N1 0.0721(14) 0.0399(11) 0.0331(10) 0.0006(10) -0.0023(10) -0.0046(11)
N2 0.0510(11) 0.0389(11) 0.0390(10) 0.0046(9) -0.0009(9) 0.0011(10)
C1 0.0541(14) 0.0346(12) 0.0317(12) -0.0020(10) 0.0048(10) 0.0049(11)
C2 0.0437(13) 0.0360(12) 0.0388(12) -0.0038(11) 0.0014(10) 0.0032(11)
C3 0.0531(15) 0.0521(15) 0.0461(14) 0.0003(13) -0.0050(12) 0.0024(13)
C4 0.0454(14) 0.0650(18) 0.0608(16) -0.0030(15) -0.0092(13) -0.0026(14)
C5 0.0492(14) 0.0613(18) 0.0630(17) -0.0009(15) 0.0038(13) -0.0098(14)
C6 0.0538(14) 0.0547(16) 0.0503(14) 0.0032(13) 0.0072(12) -0.0037(13)
C7 0.0479(13) 0.0369(13) 0.0413(13) -0.0033(11) 0.0038(11) 0.0027(11)
C8 0.0441(13) 0.0355(12) 0.0412(13) -0.0038(11) 0.0034(11) 0.0034(11)
C9 0.0449(13) 0.0359(13) 0.0398(12) -0.0016(11) -0.0004(11) 0.0047(11)
C10 0.0558(15) 0.0533(16) 0.0475(14) 0.0073(13) -0.0065(12) 0.0047(13)
C11 0.0482(15) 0.0622(18) 0.0681(18) 0.0030(15) -0.0132(14) 0.0029(14)
C12 0.0420(14) 0.0639(18) 0.0764(19) 0.0030(16) 0.0008(14) -0.0039(14)
C13 0.0478(14) 0.0502(15) 0.0527(15) 0.0011(13) 0.0051(12) -0.0017(13)
C14 0.0459(13) 0.0375(13) 0.0376(12) 0.0006(11) -0.0008(11) 0.0006(11)
C15 0.0536(14) 0.0453(14) 0.0387(13) -0.0013(12) 0.0026(11) 0.0043(12)
C16 0.0632(16) 0.0428(15) 0.0544(16) -0.0058(13) -0.0064(13) 0.0106(13)
C17 0.0664(17) 0.0413(15) 0.0731(18) 0.0067(15) -0.0107(14) -0.0040(14)
C18 0.0642(17) 0.0578(17) 0.0518(16) 0.0171(14) -0.0015(13) -0.0119(15)
C19 0.0599(15) 0.0499(15) 0.0393(14) 0.0008(12) 0.0026(12) -0.0039(13)

loop_
_atom_type_symbol
_atom_type_description
_atom_type_scat_dispersion_real
_atom_type_scat_dispersion_imag
_atom_type_scat_source
C C 0.0033 0.0016 'International Tables Vol C Tables 4.2.6.8 and 6.1.1.4'
H H 0.0000 0.0000 'International Tables Vol C Tables 4.2.6.8 and 6.1.1.4'
N N 0.0061 0.0033 'International Tables Vol C Tables 4.2.6.8 and 6.1.1.4'

loop_
_geom_angle_atom_site_label_1
_geom_angle_atom_site_label_2
_geom_angle_atom_site_label_3
_geom_angle
C1 N1 C14 125.0(2)
C1 N1 H1 120.7(16)
C14 N1 H1 114.2(16)
C7 N2 C9 117.8(2)
N1 C1 C2 120.1(2)
N1 C1 C8 120.7(2)
C2 C1 C8 119.1(2)
C1 C2 C7 118.1(2)
C1 C2 C3 123.1(2)
C7 C2 C3 118.7(2)
C4 C3 C2 120.7(2)
C4 C3 H3 119.6
C2 C3 H3 119.6
C3 C4 C5 120.5(2)
C3 C4 H4 119.7
C5 C4 H4 119.7
C6 C5 C4 120.5(3)
C6 C5 H5 119.7
C4 C5 H5 119.7
C5 C6 C7 121.0(2)
C5 C6 H6 119.5
C7 C6 H6 119.5
N2 C7 C6 118.0(2)
N2 C7 C2 123.6(2)
C6 C7 C2 118.4(2)
C1 C8 C13 123.8(2)
C1 C8 C9 117.9(2)
C13 C8 C9 118.2(2)
N2 C9 C10 118.3(2)
N2 C9 C8 123.2(2)
C10 C9 C8 118.4(2)
C11 C10 C9 121.8(2)
C11 C10 H10 119.1
C9 C10 H10 119.1
C10 C11 C12 119.7(2)
C10 C11 H11 120.1
C12 C11 H11 120.1
C13 C12 C11 120.8(2)
C13 C12 H12 119.6
C11 C12 H12 119.6
C12 C13 C8 121.0(2)
C12 C13 H13 119.5
C8 C13 H13 119.5
C15 C14 C19 119.2(2)
C15 C14 N1 122.0(2)
C19 C14 N1 118.8(2)
C16 C15 C14 120.0(2)
C16 C15 H15 120.0
C14 C15 H15 120.0
C17 C16 C15 120.8(3)
C17 C16 H16 119.6
C15 C16 H16 119.6
C18 C17 C16 119.1(3)
C18 C17 H17 120.4
C16 C17 H17 120.4
C17 C18 C19 121.0(3)
C17 C18 H18 119.5
C19 C18 H18 119.5
C18 C19 C14 119.8(2)
C18 C19 H19 120.1
C14 C19 H19 120.1

loop_
_geom_bond_atom_site_label_1
_geom_bond_atom_site_label_2
_geom_bond_distance
N1 C1 1.392(3)
N1 C14 1.400(3)
N1 H1 0.91(2)
N2 C7 1.347(3)
N2 C9 1.350(3)
C1 C2 1.404(3)
C1 C8 1.407(3)
C2 C7 1.415(3)
C2 C3 1.416(3)
C3 C4 1.348(3)
C3 H3 0.9300
C4 C5 1.399(4)
C4 H4 0.9300
C5 C6 1.347(3)
C5 H5 0.9300
C6 C7 1.413(3)
C6 H6 0.9300
C8 C13 1.419(3)
C8 C9 1.425(3)
C9 C10 1.413(3)
C10 C11 1.348(3)
C10 H10 0.9300
C11 C12 1.409(4)
C11 H11 0.9300
C12 C13 1.352(3)
C12 H12 0.9300
C13 H13 0.9300
C14 C15 1.375(3)
C14 C19 1.380(3)
C15 C16 1.373(3)
C15 H15 0.9300
C16 C17 1.366(4)
C16 H16 0.9300
C17 C18 1.365(4)
C17 H17 0.9300
C18 C19 1.374(4)
C18 H18 0.9300
C19 H19 0.9300

loop_
_geom_hbond_atom_site_label_D
_geom_hbond_atom_site_label_H
_geom_hbond_atom_site_label_A
_geom_hbond_distance_DH
_geom_hbond_distance_HA
_geom_hbond_distance_DA
_geom_hbond_angle_DHA
_geom_hbond_site_symmetry_A
N1 H1 N2 0.91(2) 2.10(2) 2.985(3) 165(2) 4_576
